data_7014011
loop_
_publ_author_name
'Avent, Anthony G.'
'Cloke, F Geoffrey N'
'Elvidge, Benjamin R.'
'Hitchcock, Peter B.'

_publ_section_title
;
 Yttrium complexes incorporating the chelating diamides
 [ArN(CH2)xNAr]2- (Ar = C6H3-2,6-iPr2, x= 2, 3) and their unusual
 reaction with phenylsilane.
;
_journal_issue 7
_journal_name_full 'Dalton transactions (Cambridge, England : 2003)'
_journal_page_first 1083
_journal_page_last 1096
_journal_paper_doi 10.1039/b400149d
_journal_year 2004
_chemical_compound_source 'synthesis as described'
_chemical_formula_moiety 'C42 H63 N2 O2 Y1'
_chemical_formula_sum 'C42 H63 N2 O2 Y'
_chemical_formula_weight 716.85
_chemical_name_common
;
[Y(CH2Ph)(thf)2{C6H3iPr2N(CH2)3NC6H3iPr2}]
;
_chemical_name_systematic
;
?
;
_space_group_IT_number 4
_symmetry_cell_setting monoclinic
_symmetry_Int_Tables_number 4
_symmetry_space_group_name_Hall 'P 2yb'
_symmetry_space_group_name_H-M 'P 1 21 1'
_atom_sites_solution_hydrogens geom
_atom_sites_solution_primary direct
_atom_sites_solution_secondary difmap
_audit_conform_dict_location ftp://ftp.iucr.org/pub/cif_core.dic
_audit_conform_dict_name cif_core.dic
_audit_conform_dict_version 2.2
_audit_creation_date 2002-09-18T17:02:49-00:00
_audit_creation_method 'WinGX routine CIF_UPDATE'
_cell_angle_alpha 90
_cell_angle_beta 99.595(1)
_cell_angle_gamma 90
_cell_formula_units_Z 2
_cell_length_a 9.1530(2)
_cell_length_b 19.1733(4)
_cell_length_c 11.5265(3)
_cell_measurement_reflns_used 8485
_cell_measurement_temperature 173(2)
_cell_measurement_theta_max 25.028
_cell_measurement_theta_min 3.705
_cell_measurement_wavelength 0.71073
_cell_volume 1994.52(8)
_computing_cell_refinement 'HKL Scalepack (Otwinowski & Minor 1997)'
_computing_data_collection 'Collect (Nonius BV, 1997-2000)'
_computing_data_reduction 'HKL Denzo and Scalepack (Otwinowski & Minor 1997)'
_computing_molecular_graphics 'Ortep-3 for Windows (Farrugia, 1997)'
_computing_publication_material 'WinGX publication routines (Farrugia, 1999)'
_computing_structure_refinement 'SHELXL-97 (Sheldrick, 1997)'
_computing_structure_solution 'SHELXS-97 (Sheldrick, 1997)'
_diffrn_ambient_temperature 173(2)
_diffrn_measured_fraction_theta_full 0.985
_diffrn_measured_fraction_theta_max 0.985
_diffrn_measurement_device '95mm CCD camera on \k-goniostat'
_diffrn_measurement_device_type KappaCCD
_diffrn_measurement_method CCD
_diffrn_radiation_monochromator graphite
_diffrn_radiation_probe x-ray
_diffrn_radiation_type MoK\a
_diffrn_radiation_wavelength 0.71073
_diffrn_reflns_av_R_equivalents 0.0492
_diffrn_reflns_av_unetI/netI 0.0574
_diffrn_reflns_limit_h_max 10
_diffrn_reflns_limit_h_min -10
_diffrn_reflns_limit_k_max 22
_diffrn_reflns_limit_k_min -22
_diffrn_reflns_limit_l_max 13
_diffrn_reflns_limit_l_min -12
_diffrn_reflns_number 13142
_diffrn_reflns_theta_full 25.02
_diffrn_reflns_theta_max 25.02
_diffrn_reflns_theta_min 3.74
_exptl_absorpt_coefficient_mu 1.497
_exptl_absorpt_correction_T_max 0.7243
_exptl_absorpt_correction_T_min 0.6216
_exptl_absorpt_correction_type multi-scan
_exptl_absorpt_process_details
;
[c.f. r.h. blessing, acta cryst. (1995), a51, 33-38]
;
_exptl_crystal_colour colourless
_exptl_crystal_density_diffrn 1.194
_exptl_crystal_density_method 'not measured'
_exptl_crystal_description prism
_exptl_crystal_F_000 768
_exptl_crystal_size_max 0.3
_exptl_crystal_size_mid 0.3
_exptl_crystal_size_min 0.2
_refine_diff_density_max 0.324
_refine_diff_density_min -0.269
_refine_diff_density_rms 0.05
_refine_ls_abs_structure_details 'Flack H D (1983), Acta Cryst. A39, 876-881'
_refine_ls_abs_structure_Flack -0.016(6)
_refine_ls_extinction_method none
_refine_ls_goodness_of_fit_ref 1.041
_refine_ls_hydrogen_treatment riding
_refine_ls_matrix_type full
_refine_ls_number_parameters 424
_refine_ls_number_reflns 6240
_refine_ls_number_restraints 1
_refine_ls_restrained_S_all 1.041
_refine_ls_R_factor_all 0.0524
_refine_ls_R_factor_gt 0.0422
_refine_ls_shift/su_max 0.001
_refine_ls_shift/su_mean 0
_refine_ls_structure_factor_coef Fsqd
_refine_ls_weighting_details 'calc w=1/[\s^2^(Fo^2^)+(0.0313P)^2^+1.6991P] where P=(Fo^2^+2Fc^2^)/3'
_refine_ls_weighting_scheme calc
_refine_ls_wR_factor_gt 0.0916
_refine_ls_wR_factor_ref 0.097
_reflns_number_gt 5548
_reflns_number_total 6240
_reflns_threshold_expression >2sigma(I)
_cod_data_source_file b400149d.txt
_cod_data_source_block '[Y{ArN(CH2)3NAr}(CH2C6H5)(THF)2]_[7]'
_cod_original_sg_symbol_H-M P2(1)
_cod_database_code 7014011

loop_
_symmetry_equiv_pos_as_xyz
'x, y, z'
'-x, y+1/2, -z'

loop_
_atom_site_label
_atom_site_type_symbol
_atom_site_fract_x
_atom_site_fract_y
_atom_site_fract_z
_atom_site_U_iso_or_equiv
_atom_site_adp_type
_atom_site_occupancy
_atom_site_symmetry_multiplicity
_atom_site_calc_flag
_atom_site_refinement_flags
_atom_site_disorder_assembly
_atom_site_disorder_group
Y Y 0.15175(4) 0.39274(2) 0.30412(3) 0.02927(10) Uani 1 1 d . . .
O1 O 0.2703(5) 0.46197(19) 0.4720(3) 0.0620(10) Uani 1 1 d . . .
O2 O 0.3412(4) 0.31984(19) 0.4098(3) 0.0550(9) Uani 1 1 d . . .
N1 N 0.1369(4) 0.32169(19) 0.1511(3) 0.0313(8) Uani 1 1 d . . .
N2 N 0.1147(4) 0.48577(18) 0.1927(3) 0.0302(8) Uani 1 1 d . . .
C1 C 0.0442(5) 0.3450(2) 0.0415(4) 0.0406(11) Uani 1 1 d . . .
H1A H -0.0204 0.3059 0.0089 0.049 Uiso 1 1 calc R . .
H1B H 0.1093 0.3565 -0.0162 0.049 Uiso 1 1 calc R . .
C2 C -0.0522(4) 0.4076(2) 0.0548(3) 0.0324(11) Uani 1 1 d . . .
H2A H -0.1284 0.4111 -0.0168 0.039 Uiso 1 1 calc R . .
H2B H -0.1045 0.3989 0.122 0.039 Uiso 1 1 calc R . .
C3 C 0.0249(5) 0.4773(2) 0.0741(4) 0.0358(10) Uani 1 1 d . . .
H3A H 0.0903 0.4832 0.0145 0.043 Uiso 1 1 calc R . .
H3B H -0.0506 0.5147 0.0615 0.043 Uiso 1 1 calc R . .
C4 C 0.1982(4) 0.2546(2) 0.1420(4) 0.0320(9) Uani 1 1 d . . .
C5 C 0.3394(5) 0.2458(2) 0.1071(4) 0.0422(11) Uani 1 1 d . . .
C6 C 0.4012(5) 0.1794(3) 0.1110(5) 0.0553(13) Uani 1 1 d . . .
H6 H 0.4967 0.1738 0.0904 0.066 Uiso 1 1 calc R . .
C7 C 0.3292(5) 0.1214(3) 0.1437(5) 0.0519(13) Uani 1 1 d . . .
H7 H 0.3758 0.077 0.1485 0.062 Uiso 1 1 calc R . .
C8 C 0.1875(5) 0.1292(2) 0.1694(4) 0.0427(11) Uani 1 1 d . . .
H8 H 0.1351 0.0892 0.1885 0.051 Uiso 1 1 calc R . .
C9 C 0.1205(5) 0.1941(2) 0.1680(4) 0.0338(9) Uani 1 1 d . . .
C10 C 0.4182(5) 0.3060(3) 0.0582(5) 0.0537(14) Uani 1 1 d . . .
H10 H 0.3767 0.3503 0.085 0.064 Uiso 1 1 calc R . .
C11 C 0.5838(6) 0.3074(4) 0.0990(8) 0.101(3) Uani 1 1 d . . .
H11A H 0.6264 0.3476 0.064 0.152 Uiso 1 1 calc R . .
H11B H 0.6277 0.2644 0.0744 0.152 Uiso 1 1 calc R . .
H11C H 0.6048 0.3112 0.1849 0.152 Uiso 1 1 calc R . .
C12 C 0.3879(8) 0.3059(3) -0.0788(6) 0.0783(19) Uani 1 1 d . . .
H12A H 0.4398 0.3452 -0.108 0.117 Uiso 1 1 calc R . .
H12B H 0.2812 0.3103 -0.1068 0.117 Uiso 1 1 calc R . .
H12C H 0.4237 0.2621 -0.1077 0.117 Uiso 1 1 calc R . .
C13 C -0.0389(5) 0.1974(2) 0.1887(4) 0.0408(10) Uani 1 1 d . . .
H13 H -0.0704 0.2474 0.1856 0.049 Uiso 1 1 calc R . .
C14 C -0.0558(7) 0.1679(3) 0.3090(6) 0.0683(18) Uani 1 1 d . . .
H14A H -0.1597 0.1712 0.3193 0.102 Uiso 1 1 calc R . .
H14B H 0.0061 0.1947 0.3709 0.102 Uiso 1 1 calc R . .
H14C H -0.0247 0.119 0.3138 0.102 Uiso 1 1 calc R . .
C15 C -0.1391(5) 0.1580(3) 0.0916(6) 0.0682(17) Uani 1 1 d . . .
H15A H -0.2419 0.1606 0.1052 0.102 Uiso 1 1 calc R . .
H15B H -0.1082 0.109 0.0921 0.102 Uiso 1 1 calc R . .
H15C H -0.1318 0.1789 0.0152 0.102 Uiso 1 1 calc R . .
C16 C 0.1822(5) 0.5529(2) 0.2041(4) 0.0309(9) Uani 1 1 d . . .
C17 C 0.1063(5) 0.6111(2) 0.2380(4) 0.0351(9) Uani 1 1 d . . .
C18 C 0.1771(5) 0.6755(2) 0.2510(4) 0.0454(11) Uani 1 1 d . . .
H18 H 0.1259 0.7145 0.2754 0.054 Uiso 1 1 calc R . .
C19 C 0.3187(6) 0.6841(3) 0.2294(5) 0.0540(13) Uani 1 1 d . . .
H19 H 0.3653 0.7285 0.2388 0.065 Uiso 1 1 calc R . .
C20 C 0.3928(6) 0.6273(3) 0.1938(5) 0.0526(13) Uani 1 1 d . . .
H20 H 0.4905 0.6332 0.1778 0.063 Uiso 1 1 calc R . .
C21 C 0.3284(5) 0.5620(2) 0.1809(4) 0.0383(10) Uani 1 1 d . . .
C22 C -0.0519(5) 0.6062(3) 0.2593(4) 0.0399(11) Uani 1 1 d . . .
H22 H -0.0867 0.5572 0.2424 0.048 Uiso 1 1 calc R . .
C23 C -0.1531(6) 0.6543(3) 0.1787(7) 0.079(2) Uani 1 1 d . . .
H23A H -0.2545 0.6497 0.1947 0.118 Uiso 1 1 calc R . .
H23B H -0.1507 0.6418 0.0966 0.118 Uiso 1 1 calc R . .
H23C H -0.1196 0.7026 0.1927 0.118 Uiso 1 1 calc R . .
C24 C -0.0625(9) 0.6226(4) 0.3884(6) 0.088(2) Uani 1 1 d . . .
H24A H -0.166 0.6188 0.3998 0.132 Uiso 1 1 calc R . .
H24B H -0.0266 0.67 0.4074 0.132 Uiso 1 1 calc R . .
H24C H -0.0018 0.5893 0.44 0.132 Uiso 1 1 calc R . .
C25 C 0.4153(5) 0.5016(2) 0.1423(5) 0.0471(12) Uani 1 1 d . . .
H25 H 0.3543 0.4586 0.145 0.057 Uiso 1 1 calc R . .
C26 C 0.5623(8) 0.4899(5) 0.2241(8) 0.111(3) Uani 1 1 d . . .
H26A H 0.6139 0.4502 0.1959 0.166 Uiso 1 1 calc R . .
H26B H 0.5435 0.4802 0.3038 0.166 Uiso 1 1 calc R . .
H26C H 0.6238 0.5318 0.2252 0.166 Uiso 1 1 calc R . .
C27 C 0.4428(10) 0.5099(4) 0.0169(7) 0.100(3) Uani 1 1 d . . .
H27A H 0.4985 0.4696 -0.0045 0.15 Uiso 1 1 calc R . .
H27B H 0.4999 0.5526 0.0105 0.15 Uiso 1 1 calc R . .
H27C H 0.3477 0.5129 -0.0365 0.15 Uiso 1 1 calc R . .
C28 C -0.0772(5) 0.3617(3) 0.3772(4) 0.0502(12) Uani 1 1 d . . .
H28A H -0.161 0.3757 0.3158 0.06 Uiso 1 1 calc R . .
H28B H -0.0799 0.3102 0.3823 0.06 Uiso 1 1 calc R . .
C29 C -0.1084(4) 0.3892(4) 0.4902(3) 0.0427(9) Uani 1 1 d . . .
C30 C -0.1664(5) 0.4548(3) 0.5004(4) 0.0452(11) Uani 1 1 d . . .
H30 H -0.1909 0.4826 0.4317 0.054 Uiso 1 1 calc R . .
C31 C -0.1901(7) 0.4815(3) 0.6062(5) 0.0621(14) Uani 1 1 d . . .
H31 H -0.2259 0.5278 0.61 0.075 Uiso 1 1 calc R . .
C32 C -0.1623(9) 0.4415(4) 0.7074(5) 0.080(2) Uani 1 1 d . . .
H32 H -0.1818 0.4592 0.7803 0.096 Uiso 1 1 calc R . .
C33 C -0.1069(10) 0.3764(3) 0.7003(5) 0.089(2) Uani 1 1 d . . .
H33 H -0.0849 0.3487 0.7694 0.106 Uiso 1 1 calc R . .
C34 C -0.0817(7) 0.3497(3) 0.5939(4) 0.0632(15) Uani 1 1 d . . .
H34 H -0.0454 0.3034 0.5911 0.076 Uiso 1 1 calc R . .
C35 C 0.2568(11) 0.4392(5) 0.5890(5) 0.130(4) Uani 1 1 d . . .
H35A H 0.1511 0.4392 0.5982 0.156 Uiso 1 1 calc R . .
H35B H 0.2953 0.3911 0.6019 0.156 Uiso 1 1 calc R . .
C36 C 0.3364(14) 0.4839(6) 0.6711(6) 0.150(5) Uani 1 1 d . . .
H36A H 0.4251 0.4599 0.7136 0.18 Uiso 1 1 calc R . .
H36B H 0.2743 0.4989 0.7291 0.18 Uiso 1 1 calc R . .
C37 C 0.3796(9) 0.5433(4) 0.6085(6) 0.096(2) Uani 1 1 d . . .
H37A H 0.3239 0.5852 0.6258 0.115 Uiso 1 1 calc R . .
H37B H 0.4869 0.5526 0.6321 0.115 Uiso 1 1 calc R . .
C38 C 0.3469(13) 0.5269(4) 0.4871(7) 0.117(4) Uani 1 1 d . . .
H38A H 0.4399 0.5238 0.4542 0.14 Uiso 1 1 calc R . .
H38B H 0.2848 0.5641 0.4446 0.14 Uiso 1 1 calc R . .
C39 C 0.3123(11) 0.2550(4) 0.4641(9) 0.102(3) Uani 1 1 d . . .
H39A H 0.2846 0.2642 0.5421 0.123 Uiso 1 1 calc R . .
H39B H 0.2283 0.2309 0.4149 0.123 Uiso 1 1 calc R . .
C40 C 0.4343(11) 0.2135(6) 0.4770(12) 0.167(5) Uani 1 1 d . . .
H40A H 0.416 0.1731 0.423 0.201 Uiso 1 1 calc R . .
H40B H 0.4563 0.1956 0.5586 0.201 Uiso 1 1 calc R . .
C41 C 0.5581(9) 0.2532(6) 0.4509(10) 0.143(4) Uani 1 1 d . . .
H41A H 0.5981 0.232 0.3845 0.171 Uiso 1 1 calc R . .
H41B H 0.6379 0.255 0.5203 0.171 Uiso 1 1 calc R . .
C42 C 0.4983(7) 0.3268(5) 0.4183(10) 0.124(4) Uani 1 1 d . . .
H42A H 0.5383 0.3609 0.48 0.148 Uiso 1 1 calc R . .
H42B H 0.5248 0.342 0.3424 0.148 Uiso 1 1 calc R . .

loop_
_atom_site_aniso_label
_atom_site_aniso_U_11
_atom_site_aniso_U_22
_atom_site_aniso_U_33
_atom_site_aniso_U_23
_atom_site_aniso_U_13
_atom_site_aniso_U_12
Y 0.03663(18) 0.02380(16) 0.02664(16) -0.0008(2) 0.00309(12) -0.0017(3)
O1 0.087(3) 0.056(2) 0.0355(18) -0.0106(17) -0.0136(18) -0.022(2)
O2 0.055(2) 0.049(2) 0.056(2) 0.0100(17) -0.0062(17) 0.0052(17)
N1 0.038(2) 0.026(2) 0.0294(19) -0.0010(15) 0.0049(16) 0.0029(15)
N2 0.036(2) 0.0197(18) 0.0341(19) 0.0013(15) 0.0027(16) -0.0055(15)
C1 0.053(3) 0.032(2) 0.035(2) -0.005(2) 0.003(2) 0.001(2)
C2 0.0322(18) 0.035(3) 0.0284(18) 0.0003(17) 0.0012(15) -0.0022(18)
C3 0.042(2) 0.032(2) 0.032(2) 0.0064(19) 0.001(2) -0.002(2)
C4 0.034(2) 0.027(2) 0.033(2) -0.0083(18) 0.0007(19) 0.0008(18)
C5 0.036(2) 0.030(2) 0.060(3) -0.014(2) 0.008(2) -0.004(2)
C6 0.035(3) 0.042(3) 0.088(4) -0.015(3) 0.009(3) 0.003(2)
C7 0.044(3) 0.031(3) 0.079(4) -0.003(3) 0.006(3) 0.011(2)
C8 0.052(3) 0.026(2) 0.050(3) -0.003(2) 0.008(2) 0.002(2)
C9 0.036(2) 0.030(2) 0.035(2) -0.0055(19) 0.0046(19) 0.0009(19)
C10 0.042(3) 0.032(3) 0.093(4) -0.016(3) 0.027(3) -0.010(2)
C11 0.047(3) 0.074(5) 0.185(8) -0.018(5) 0.024(4) -0.018(3)
C12 0.099(5) 0.048(4) 0.102(5) -0.009(3) 0.058(4) -0.011(3)
C13 0.048(3) 0.028(2) 0.049(3) -0.005(2) 0.016(2) -0.005(2)
C14 0.082(4) 0.056(4) 0.080(4) 0.013(3) 0.053(4) 0.003(3)
C15 0.039(3) 0.066(4) 0.099(4) -0.037(3) 0.011(3) -0.006(3)
C16 0.034(2) 0.023(2) 0.035(2) 0.0038(18) 0.0050(19) -0.0006(18)
C17 0.040(2) 0.028(2) 0.038(2) 0.0001(18) 0.008(2) 0.0001(18)
C18 0.055(3) 0.025(2) 0.058(3) -0.009(2) 0.015(2) -0.003(2)
C19 0.056(3) 0.027(3) 0.081(4) -0.003(2) 0.014(3) -0.012(2)
C20 0.038(3) 0.040(3) 0.080(4) 0.004(3) 0.011(3) -0.007(2)
C21 0.033(2) 0.029(2) 0.052(3) 0.005(2) 0.005(2) 0.0005(19)
C22 0.041(3) 0.035(3) 0.048(3) -0.003(2) 0.020(2) -0.001(2)
C23 0.044(3) 0.065(4) 0.131(6) 0.028(4) 0.024(4) 0.017(3)
C24 0.125(6) 0.068(4) 0.088(5) -0.019(4) 0.070(4) -0.033(4)
C25 0.039(3) 0.029(2) 0.077(3) 0.006(2) 0.022(3) 0.000(2)
C26 0.075(5) 0.099(6) 0.146(7) -0.002(5) -0.016(5) 0.044(4)
C27 0.138(7) 0.077(5) 0.099(5) 0.029(4) 0.061(5) 0.053(5)
C28 0.063(3) 0.048(3) 0.046(3) -0.008(2) 0.029(2) -0.011(2)
C29 0.059(2) 0.034(2) 0.0379(19) -0.009(3) 0.0161(17) -0.016(3)
C30 0.057(3) 0.045(3) 0.035(2) -0.001(2) 0.012(2) -0.008(2)
C31 0.092(4) 0.036(3) 0.060(3) -0.008(2) 0.019(3) 0.006(3)
C32 0.152(7) 0.054(4) 0.041(3) -0.011(3) 0.038(4) -0.007(4)
C33 0.186(7) 0.045(5) 0.041(3) 0.008(2) 0.038(4) 0.000(4)
C34 0.112(5) 0.035(3) 0.048(3) 0.004(2) 0.029(3) 0.007(3)
C35 0.190(9) 0.151(8) 0.044(4) -0.004(4) 0.008(5) -0.098(7)
C36 0.272(14) 0.123(8) 0.047(4) -0.027(5) 0.002(6) -0.052(8)
C37 0.112(6) 0.084(5) 0.081(5) -0.040(4) -0.015(4) -0.013(4)
C38 0.198(10) 0.062(5) 0.073(5) -0.002(4) -0.030(6) -0.043(6)
C39 0.120(6) 0.060(5) 0.116(6) 0.047(5) -0.009(5) 0.003(5)
C40 0.116(8) 0.106(8) 0.268(15) 0.096(9) -0.001(9) 0.041(6)
C41 0.075(5) 0.153(9) 0.203(10) 0.094(8) 0.032(6) 0.056(6)
C42 0.043(4) 0.127(8) 0.198(9) 0.067(7) 0.010(5) 0.007(4)

loop_
_atom_type_symbol
_atom_type_description
_atom_type_scat_dispersion_real
_atom_type_scat_dispersion_imag
_atom_type_scat_source
C C 0.0033 0.0016 'International Tables Vol C Tables 4.2.6.8 and 6.1.1.4'
H H 0 0 'International Tables Vol C Tables 4.2.6.8 and 6.1.1.4'
N N 0.0061 0.0033 'International Tables Vol C Tables 4.2.6.8 and 6.1.1.4'
O O 0.0106 0.006 'International Tables Vol C Tables 4.2.6.8 and 6.1.1.4'
Y Y -2.7962 3.5667 'International Tables Vol C Tables 4.2.6.8 and 6.1.1.4'

loop_
_geom_angle_atom_site_label_1
_geom_angle_atom_site_label_2
_geom_angle_atom_site_label_3
_geom_angle
_geom_angle_site_symmetry_1
_geom_angle_site_symmetry_3
_geom_angle_publ_flag
N2 Y N1 92.92(14) . . ?
N2 Y O2 143.22(13) . . ?
N1 Y O2 89.37(13) . . ?
N2 Y O1 91.53(12) . . ?
N1 Y O1 157.50(14) . . ?
O2 Y O1 74.12(12) . . ?
N2 Y C28 109.90(16) . . ?
N1 Y C28 100.47(14) . . ?
O2 Y C28 105.72(16) . . ?
O1 Y C28 98.70(15) . . ?
C38 O1 C35 105.5(5) . . ?
C38 O1 Y 135.6(4) . . ?
C35 O1 Y 118.7(4) . . ?
C42 O2 C39 107.8(6) . . ?
C42 O2 Y 127.9(4) . . ?
C39 O2 Y 123.8(4) . . ?
C4 N1 C1 113.1(3) . . ?
C4 N1 Y 130.2(3) . . ?
C1 N1 Y 116.6(3) . . ?
C16 N2 C3 110.5(3) . . ?
C16 N2 Y 131.3(3) . . ?
C3 N2 Y 117.3(3) . . ?
N1 C1 C2 114.7(3) . . ?
C3 C2 C1 116.8(4) . . ?
N2 C3 C2 114.0(3) . . ?
N1 C4 C9 120.6(4) . . ?
N1 C4 C5 121.3(4) . . ?
C9 C4 C5 118.1(4) . . ?
C6 C5 C4 118.8(5) . . ?
C6 C5 C10 119.6(4) . . ?
C4 C5 C10 121.5(4) . . ?
C7 C6 C5 122.5(5) . . ?
C6 C7 C8 118.7(4) . . ?
C9 C8 C7 121.5(4) . . ?
C8 C9 C4 120.0(4) . . ?
C8 C9 C13 118.1(4) . . ?
C4 C9 C13 121.8(4) . . ?
C11 C10 C5 114.3(5) . . ?
C11 C10 C12 108.4(5) . . ?
C5 C10 C12 111.1(4) . . ?
C9 C13 C15 109.9(4) . . ?
C9 C13 C14 111.9(4) . . ?
C15 C13 C14 110.0(5) . . ?
C17 C16 C21 118.7(4) . . ?
C17 C16 N2 121.1(4) . . ?
C21 C16 N2 120.2(4) . . ?
C18 C17 C16 119.5(4) . . ?
C18 C17 C22 118.7(4) . . ?
C16 C17 C22 121.8(4) . . ?
C19 C18 C17 121.7(4) . . ?
C18 C19 C20 119.0(4) . . ?
C21 C20 C19 121.7(5) . . ?
C20 C21 C16 119.4(4) . . ?
C20 C21 C25 119.3(4) . . ?
C16 C21 C25 121.3(4) . . ?
C23 C22 C17 111.6(4) . . ?
C23 C22 C24 109.7(5) . . ?
C17 C22 C24 111.1(5) . . ?
C21 C25 C27 112.3(4) . . ?
C21 C25 C26 112.5(5) . . ?
C27 C25 C26 109.6(6) . . ?
C29 C28 Y 121.2(3) . . ?
C30 C29 C34 115.8(4) . . ?
C30 C29 C28 122.3(5) . . ?
C34 C29 C28 121.9(6) . . ?
C31 C30 C29 122.4(4) . . ?
C30 C31 C32 120.5(5) . . ?
C33 C32 C31 118.5(5) . . ?
C32 C33 C34 120.9(5) . . ?
C33 C34 C29 121.7(5) . . ?
C36 C35 O1 109.5(7) . . ?
C35 C36 C37 107.7(6) . . ?
C38 C37 C36 106.8(6) . . ?
C37 C38 O1 109.5(7) . . ?
C40 C39 O2 110.3(8) . . ?
C39 C40 C41 109.2(8) . . ?
C40 C41 C42 106.1(6) . . ?
O2 C42 C41 104.1(6) . . ?

loop_
_geom_bond_atom_site_label_1
_geom_bond_atom_site_label_2
_geom_bond_distance
_geom_bond_site_symmetry_2
_geom_bond_publ_flag
Y N2 2.191(3) . ?
Y N1 2.215(4) . ?
Y O2 2.396(3) . ?
Y O1 2.447(3) . ?
Y C28 2.458(4) . ?
O1 C38 1.424(9) . ?
O1 C35 1.442(7) . ?
O2 C42 1.431(7) . ?
O2 C39 1.436(8) . ?
N1 C4 1.414(5) . ?
N1 C1 1.469(6) . ?
N2 C16 1.424(5) . ?
N2 C3 1.482(5) . ?
C1 C2 1.513(6) . ?
C2 C3 1.509(6) . ?
C4 C9 1.420(6) . ?
C4 C5 1.427(6) . ?
C5 C6 1.390(7) . ?
C5 C10 1.519(7) . ?
C6 C7 1.375(7) . ?
C7 C8 1.387(7) . ?
C8 C9 1.386(6) . ?
C9 C13 1.518(6) . ?
C10 C11 1.510(8) . ?
C10 C12 1.557(9) . ?
C13 C15 1.524(7) . ?
C13 C14 1.529(7) . ?
C16 C17 1.404(6) . ?
C16 C21 1.419(6) . ?
C17 C18 1.391(6) . ?
C17 C22 1.511(6) . ?
C18 C19 1.370(7) . ?
C19 C20 1.382(8) . ?
C20 C21 1.380(7) . ?
C21 C25 1.513(6) . ?
C22 C23 1.512(7) . ?
C22 C24 1.540(8) . ?
C25 C27 1.517(8) . ?
C25 C26 1.525(8) . ?
C28 C29 1.477(6) . ?
C29 C30 1.378(8) . ?
C29 C34 1.401(7) . ?
C30 C31 1.373(7) . ?
C31 C32 1.384(8) . ?
C32 C33 1.355(9) . ?
C33 C34 1.383(7) . ?
C35 C36 1.389(10) . ?
C36 C37 1.439(12) . ?
C37 C38 1.417(11) . ?
C39 C40 1.359(12) . ?
C40 C41 1.437(12) . ?
C41 C42 1.537(12) . ?
